data_4106334
loop_
_publ_author_name
'Janeth Navarro'
'Olga Torres'
'Marta Mart\'in'
'Eduardo Sola'

_publ_contact_author_address
;
  Dr. Marta Mart\'in
  Departamento de Qu\'imica Inorg\'anica - I.C.M.A.
  Facultad de Ciencias
  Universidad de Zaragoza - C.S.I.C.
  50009 Zaragoza, Spain
;
_publ_contact_author_email martam@unizar.es
_publ_contact_author_fax '+34 956 761187'
_publ_contact_author_name 'Dr. Marta Mart\'in'
_publ_contact_author_phone '+34 976 762026'
_publ_section_title
;
 Iridium Complexes of the Doubly Cyclometalated NHC Ligand IMes''
;
_journal_name_full 'Journal of the American Chemical Society'
_journal_page_first 9738
_journal_page_last 9740
_journal_paper_doi 10.1021/ja204522e
_journal_volume 133
_journal_year 2011
_chemical_formula_moiety 'C45 H42 B Ir N2, 1.5(C H2 Cl2)'
_chemical_formula_sum 'C46.5 H45 B Cl3 Ir N2'
_chemical_formula_weight 941.21
_space_group_IT_number 2
_symmetry_cell_setting triclinic
_symmetry_space_group_name_Hall '-P 1'
_symmetry_space_group_name_H-M 'P -1'
_atom_sites_solution_hydrogens geom
_atom_sites_solution_primary heavy
_atom_sites_solution_secondary difmap
_audit_creation_method SHELXL-97
_cell_angle_alpha 89.968(6)
_cell_angle_beta 87.718(6)
_cell_angle_gamma 74.061(6)
_cell_formula_units_Z 2
_cell_length_a 11.062(4)
_cell_length_b 13.329(5)
_cell_length_c 13.883(5)
_cell_measurement_reflns_used 3380
_cell_measurement_temperature 100.0(2)
_cell_measurement_theta_max 21.87
_cell_measurement_theta_min 2.37
_cell_volume 1966.6(12)
_computing_cell_refinement 'SAINT+ v. 6.01 (Bruker AXS, 2000)'
_computing_data_collection 'SMART v. 5.611 (Bruker AXS, 2000)'
_computing_data_reduction 'SAINT+ v. 6.01 (Bruker AXS, 2000)'
_computing_molecular_graphics 'XP program, SHELXTL v6.10, Bruker2000'
_computing_publication_material 'XCIF program, SHELXTLv6.10,BrukerAXS'
_computing_structure_refinement 'SHELXL-97 (Sheldrick, 1997)'
_computing_structure_solution 'SHELXS-97 (Sheldrick, 1990)'
_diffrn_ambient_temperature 100.0(2)
_diffrn_detector_area_resol_mean 8.26
_diffrn_measured_fraction_theta_full 0.988
_diffrn_measured_fraction_theta_max 0.918
_diffrn_measurement_device_type 'Bruker SMART APEX CCD system'
_diffrn_measurement_method '\w rotations with narrow frames'
_diffrn_radiation_monochromator graphite
_diffrn_radiation_source 'fine-focus sealed tube'
_diffrn_radiation_type MoK\a
_diffrn_radiation_wavelength 0.71073
_diffrn_reflns_av_R_equivalents 0.0661
_diffrn_reflns_av_sigmaI/netI 0.1270
_diffrn_reflns_limit_h_max 14
_diffrn_reflns_limit_h_min -14
_diffrn_reflns_limit_k_max 17
_diffrn_reflns_limit_k_min -18
_diffrn_reflns_limit_l_max 17
_diffrn_reflns_limit_l_min -18
_diffrn_reflns_number 23684
_diffrn_reflns_theta_full 27.50
_diffrn_reflns_theta_max 28.83
_diffrn_reflns_theta_min 1.59
_diffrn_standards_decay_% 'no decay'
_exptl_absorpt_coefficient_mu 3.635
_exptl_absorpt_correction_T_max 0.884
_exptl_absorpt_correction_T_min 0.751
_exptl_absorpt_correction_type multi-scan
_exptl_absorpt_process_details
;
  SADABS: Area-Detector Absorption Correction. (1996)  Bruker-AXS 
  within SAINT+ package, v. 6.01.
;
_exptl_crystal_colour colorless
_exptl_crystal_density_diffrn 1.589
_exptl_crystal_description 'irregular block'
_exptl_crystal_F_000 942
_exptl_crystal_size_max 0.06
_exptl_crystal_size_mid 0.06
_exptl_crystal_size_min 0.02
_refine_diff_density_max 1.455
_refine_diff_density_min -1.869
_refine_diff_density_rms 0.153
_refine_ls_extinction_method none
_refine_ls_goodness_of_fit_ref 0.832
_refine_ls_hydrogen_treatment constr
_refine_ls_matrix_type full
_refine_ls_number_parameters 492
_refine_ls_number_reflns 9419
_refine_ls_number_restraints 6
_refine_ls_restrained_S_all 0.832
_refine_ls_R_factor_all 0.0673
_refine_ls_R_factor_gt 0.0449
_refine_ls_shift/su_max 0.009
_refine_ls_shift/su_mean 0.000
_refine_ls_structure_factor_coef Fsqd
_refine_ls_weighting_details 'calc w=1/[\s^2^(Fo^2^)+(0.0132P)^2^+0.0000P] where P=(Fo^2^+2Fc^2^)/3'
_refine_ls_weighting_scheme calc
_refine_ls_wR_factor_gt 0.0670
_refine_ls_wR_factor_ref 0.0720
_reflns_number_gt 7136
_reflns_number_total 9419
_reflns_threshold_expression >2sigma(I)
_cod_data_source_file ja204522e_si_002_1.cif
_cod_data_source_block mar170as
_cod_original_cell_volume 1966.7(11)
_cod_original_formula_sum 'C46.50 H45 B Cl3 Ir N2'
_cod_database_code 4106334

loop_
_symmetry_equiv_pos_as_xyz
'x, y, z'
'-x, -y, -z'

loop_
_atom_site_label
_atom_site_type_symbol
_atom_site_fract_x
_atom_site_fract_y
_atom_site_fract_z
_atom_site_U_iso_or_equiv
_atom_site_adp_type
_atom_site_occupancy
_atom_site_symmetry_multiplicity
_atom_site_calc_flag
_atom_site_refinement_flags
_atom_site_disorder_assembly
_atom_site_disorder_group
Ir1 Ir 0.64592(2) 0.980841(18) 0.738089(17) 0.01537(6) Uani 1 1 d . . .
N1 N 0.6547(4) 1.1791(3) 0.8356(3) 0.0206(10) Uani 1 1 d . . .
N2 N 0.4832(4) 1.1388(3) 0.8753(3) 0.0185(10) Uani 1 1 d . . .
C1 C 0.5898(4) 1.1090(4) 0.8167(4) 0.0154(11) Uani 1 1 d . . .
C2 C 0.5895(5) 1.2510(4) 0.9054(4) 0.0234(13) Uani 1 1 d . . .
H2 H 0.6147 1.3080 0.9306 0.028 Uiso 1 1 calc R . .
C3 C 0.4844(5) 1.2241(4) 0.9302(4) 0.0227(13) Uani 1 1 d . . .
H3 H 0.4219 1.2580 0.9773 0.027 Uiso 1 1 calc R . .
C4 C 0.7779(5) 1.1707(4) 0.7945(4) 0.0215(12) Uani 1 1 d . . .
C5 C 0.8153(5) 1.2586(4) 0.7682(4) 0.0262(14) Uani 1 1 d . . .
C6 C 0.9356(5) 1.2422(5) 0.7261(4) 0.0297(14) Uani 1 1 d . . .
H6 H 0.9639 1.3009 0.7081 0.036 Uiso 1 1 calc R . .
C7 C 1.0162(5) 1.1421(5) 0.7093(4) 0.0260(14) Uani 1 1 d . . .
C8 C 0.9736(5) 1.0577(4) 0.7359(4) 0.0238(13) Uani 1 1 d . . .
H8 H 1.0269 0.9894 0.7238 0.029 Uiso 1 1 calc R . .
C9 C 0.8550(5) 1.0693(4) 0.7800(4) 0.0200(12) Uani 1 1 d . . .
C10 C 0.7332(6) 1.3691(4) 0.7784(4) 0.0346(16) Uani 1 1 d . . .
H10A H 0.7382 1.3951 0.8437 0.052 Uiso 1 1 calc R . .
H10B H 0.6458 1.3709 0.7667 0.052 Uiso 1 1 calc R . .
H10C H 0.7621 1.4133 0.7314 0.052 Uiso 1 1 calc R . .
C11 C 1.1438(5) 1.1277(5) 0.6605(4) 0.0369(16) Uani 1 1 d . . .
H11A H 1.2074 1.0783 0.6971 0.055 Uiso 1 1 calc R . .
H11B H 1.1636 1.1950 0.6576 0.055 Uiso 1 1 calc R . .
H11C H 1.1436 1.1006 0.5949 0.055 Uiso 1 1 calc R . .
C12 C 0.8101(5) 0.9772(4) 0.8095(4) 0.0198(12) Uani 1 1 d . . .
H12A H 0.7928 0.9791 0.8801 0.024 Uiso 1 1 calc R . .
H12B H 0.8759 0.9118 0.7929 0.024 Uiso 1 1 calc R . .
C13 C 0.3937(5) 1.0783(4) 0.8845(4) 0.0211(12) Uani 1 1 d . . .
C14 C 0.2658(5) 1.1259(4) 0.8976(4) 0.0239(13) Uani 1 1 d . . .
C15 C 0.1880(5) 1.0605(5) 0.9104(4) 0.0295(15) Uani 1 1 d . . .
H15 H 0.1004 1.0909 0.9224 0.035 Uiso 1 1 calc R . .
C16 C 0.2329(5) 0.9528(5) 0.9062(4) 0.0275(14) Uani 1 1 d . . .
C17 C 0.3606(5) 0.9089(4) 0.8884(3) 0.0223(13) Uani 1 1 d . . .
H17 H 0.3921 0.8352 0.8826 0.027 Uiso 1 1 calc R . .
C18 C 0.4430(5) 0.9694(4) 0.8789(3) 0.0202(12) Uani 1 1 d . . .
C19 C 0.2072(5) 1.2430(4) 0.8992(4) 0.0324(15) Uani 1 1 d . . .
H19A H 0.2017 1.2692 0.9657 0.049 Uiso 1 1 calc R . .
H19B H 0.1227 1.2587 0.8739 0.049 Uiso 1 1 calc R . .
H19C H 0.2594 1.2767 0.8592 0.049 Uiso 1 1 calc R . .
C20 C 0.1456(5) 0.8836(5) 0.9229(4) 0.0405(17) Uani 1 1 d . . .
H20A H 0.1514 0.8587 0.9894 0.061 Uiso 1 1 calc R . .
H20B H 0.1703 0.8239 0.8783 0.061 Uiso 1 1 calc R . .
H20C H 0.0589 0.9237 0.9117 0.061 Uiso 1 1 calc R . .
C21 C 0.5824(5) 0.9213(4) 0.8625(4) 0.0229(13) Uani 1 1 d . . .
H21A H 0.6000 0.8446 0.8562 0.027 Uiso 1 1 calc R . .
H21B H 0.6274 0.9367 0.9184 0.027 Uiso 1 1 calc R . .
C22 C 0.6554(5) 0.8349(4) 0.6401(3) 0.0167(12) Uani 1 1 d . . .
C23 C 0.5307(5) 0.9060(4) 0.6453(3) 0.0185(12) Uani 1 1 d . . .
H23 H 0.4627 0.8799 0.6673 0.022 Uiso 1 1 calc R . .
C24 C 0.5045(5) 1.0099(4) 0.6201(4) 0.0213(13) Uani 1 1 d . . .
H24 H 0.4201 1.0525 0.6235 0.026 Uiso 1 1 calc R . .
C25 C 0.6028(5) 1.0534(4) 0.5892(3) 0.0199(12) Uani 1 1 d . . .
H25 H 0.5854 1.1249 0.5720 0.024 Uiso 1 1 calc R . .
C26 C 0.7254(5) 0.9888(4) 0.5846(3) 0.0216(13) Uani 1 1 d . . .
H26 H 0.7928 1.0160 0.5637 0.026 Uiso 1 1 calc R . .
C27 C 0.7502(5) 0.8819(4) 0.6112(3) 0.0185(12) Uani 1 1 d . . .
H27 H 0.8351 0.8403 0.6094 0.022 Uiso 1 1 calc R . .
C28 C 0.6567(4) 0.6705(4) 0.5372(4) 0.0190(12) Uani 1 1 d . . .
C29 C 0.6372(5) 0.5721(4) 0.5212(4) 0.0213(12) Uani 1 1 d . . .
H29 H 0.6386 0.5269 0.5744 0.026 Uiso 1 1 calc R . .
C30 C 0.6161(5) 0.5388(4) 0.4302(4) 0.0258(13) Uani 1 1 d . . .
H30 H 0.6037 0.4716 0.4218 0.031 Uiso 1 1 calc R . .
C31 C 0.6129(5) 0.6038(4) 0.3513(4) 0.0237(13) Uani 1 1 d . . .
H31 H 0.5972 0.5819 0.2890 0.028 Uiso 1 1 calc R . .
C32 C 0.6326(5) 0.6995(4) 0.3648(4) 0.0232(13) Uani 1 1 d . . .
H32 H 0.6310 0.7445 0.3115 0.028 Uiso 1 1 calc R . .
C33 C 0.6553(5) 0.7315(4) 0.4563(4) 0.0227(13) Uani 1 1 d . . .
H33 H 0.6703 0.7979 0.4634 0.027 Uiso 1 1 calc R . .
C34 C 0.8280(5) 0.6539(4) 0.6753(4) 0.0224(13) Uani 1 1 d . . .
C35 C 0.9081(5) 0.5686(4) 0.6274(4) 0.0249(13) Uani 1 1 d . . .
H35 H 0.8777 0.5407 0.5734 0.030 Uiso 1 1 calc R . .
C36 C 1.0301(5) 0.5219(4) 0.6539(4) 0.0280(14) Uani 1 1 d . . .
H36 H 1.0808 0.4628 0.6192 0.034 Uiso 1 1 calc R . .
C37 C 1.0776(5) 0.5623(4) 0.7320(4) 0.0315(15) Uani 1 1 d . . .
H37 H 1.1610 0.5315 0.7512 0.038 Uiso 1 1 calc R . .
C38 C 1.0009(5) 0.6483(4) 0.7812(4) 0.0312(15) Uani 1 1 d . . .
H38 H 1.0322 0.6770 0.8342 0.037 Uiso 1 1 calc R . .
C39 C 0.8793(5) 0.6926(4) 0.7534(4) 0.0250(13) Uani 1 1 d . . .
H39 H 0.8285 0.7513 0.7885 0.030 Uiso 1 1 calc R . .
C40 C 0.5815(5) 0.6758(4) 0.7238(4) 0.0225(13) Uani 1 1 d . . .
C41 C 0.6147(5) 0.6316(4) 0.8133(4) 0.0272(14) Uani 1 1 d . . .
H41 H 0.6988 0.6215 0.8321 0.033 Uiso 1 1 calc R . .
C42 C 0.5299(6) 0.6013(4) 0.8765(4) 0.0367(16) Uani 1 1 d . . .
H42 H 0.5566 0.5715 0.9369 0.044 Uiso 1 1 calc R . .
C43 C 0.4088(6) 0.6147(5) 0.8513(5) 0.0410(17) Uani 1 1 d . . .
H43 H 0.3506 0.5941 0.8936 0.049 Uiso 1 1 calc R . .
C44 C 0.3718(6) 0.6586(5) 0.7634(5) 0.0367(16) Uani 1 1 d . . .
H44 H 0.2871 0.6697 0.7457 0.044 Uiso 1 1 calc R . .
C45 C 0.4572(5) 0.6866(4) 0.7008(4) 0.0286(14) Uani 1 1 d . . .
H45 H 0.4300 0.7143 0.6398 0.034 Uiso 1 1 calc R . .
B1 B 0.6816(5) 0.7065(5) 0.6462(4) 0.0192(14) Uani 1 1 d . . .
C46 C 0.8465(5) 0.2774(5) 0.4843(4) 0.0391(16) Uani 1 1 d . . .
H46A H 0.9054 0.2895 0.5320 0.047 Uiso 1 1 calc R . .
H46B H 0.8378 0.3315 0.4341 0.047 Uiso 1 1 calc R . .
Cl1 Cl 0.69924(14) 0.28862(11) 0.54184(11) 0.0350(4) Uani 1 1 d . . .
Cl2 Cl 0.90803(17) 0.15337(15) 0.43106(15) 0.0619(6) Uani 1 1 d . . .
Cl3 Cl 0.8280(8) 0.4718(6) 1.0113(6) 0.0578(12) Uiso 0.25 1 d PD A -1
C47 C 0.9522(17) 0.490(3) 0.9392(8) 0.0578(12) Uiso 0.25 1 d PD A -1
H47A H 0.9208 0.5527 0.8988 0.069 Uiso 0.25 1 calc PR A -1
H47B H 0.9844 0.4294 0.8956 0.069 Uiso 0.25 1 calc PR A -1
Cl4 Cl 1.0749(8) 0.5072(7) 1.0065(7) 0.0578(12) Uiso 0.25 1 d PD A -1
Cl5 Cl 0.8171(8) 0.5175(6) 1.0159(6) 0.0578(12) Uiso 0.25 1 d PD B -2
C48 C 0.9709(13) 0.485(3) 0.968(2) 0.0578(12) Uiso 0.25 1 d PD B -2
H48A H 0.9700 0.5088 0.9008 0.069 Uiso 0.25 1 calc PR B -2
H48B H 1.0049 0.4084 0.9679 0.069 Uiso 0.25 1 calc PR B -2
Cl6 Cl 1.0714(8) 0.5393(7) 1.0312(8) 0.0578(12) Uiso 0.25 1 d PD B -2

loop_
_atom_site_aniso_label
_atom_site_aniso_U_11
_atom_site_aniso_U_22
_atom_site_aniso_U_33
_atom_site_aniso_U_23
_atom_site_aniso_U_13
_atom_site_aniso_U_12
Ir1 0.01198(10) 0.01762(11) 0.01593(11) -0.00125(8) -0.00041(7) -0.00313(7)
N1 0.022(3) 0.017(2) 0.020(3) -0.002(2) -0.001(2) -0.002(2)
N2 0.014(2) 0.018(2) 0.021(3) -0.0026(19) -0.0014(19) -0.0004(19)
C1 0.010(3) 0.018(3) 0.019(3) 0.000(2) -0.006(2) -0.005(2)
C2 0.029(3) 0.017(3) 0.021(3) -0.005(2) -0.003(3) -0.001(3)
C3 0.024(3) 0.021(3) 0.020(3) -0.008(2) 0.000(2) -0.001(2)
C4 0.017(3) 0.031(3) 0.018(3) -0.001(2) -0.002(2) -0.010(3)
C5 0.029(3) 0.025(3) 0.029(4) -0.003(3) -0.003(3) -0.013(3)
C6 0.040(4) 0.030(4) 0.027(4) -0.002(3) -0.002(3) -0.022(3)
C7 0.016(3) 0.042(4) 0.024(3) -0.006(3) -0.002(2) -0.015(3)
C8 0.019(3) 0.035(4) 0.020(3) -0.006(3) -0.006(2) -0.010(3)
C9 0.019(3) 0.025(3) 0.018(3) -0.003(2) -0.005(2) -0.011(2)
C10 0.046(4) 0.026(3) 0.032(4) 0.000(3) 0.002(3) -0.010(3)
C11 0.033(4) 0.053(4) 0.031(4) -0.004(3) 0.009(3) -0.024(3)
C12 0.023(3) 0.018(3) 0.017(3) -0.007(2) 0.000(2) -0.003(2)
C13 0.022(3) 0.029(3) 0.015(3) -0.002(2) 0.002(2) -0.011(3)
C14 0.017(3) 0.025(3) 0.025(3) -0.001(3) 0.002(2) 0.001(2)
C15 0.022(3) 0.040(4) 0.026(4) 0.001(3) 0.001(3) -0.008(3)
C16 0.023(3) 0.042(4) 0.019(3) 0.005(3) 0.001(2) -0.010(3)
C17 0.024(3) 0.030(3) 0.014(3) 0.002(2) 0.001(2) -0.008(3)
C18 0.025(3) 0.025(3) 0.010(3) 0.001(2) 0.001(2) -0.006(3)
C19 0.020(3) 0.037(4) 0.035(4) -0.002(3) -0.003(3) 0.001(3)
C20 0.021(3) 0.062(5) 0.043(4) 0.008(4) -0.005(3) -0.018(3)
C21 0.018(3) 0.026(3) 0.027(3) 0.000(3) -0.002(2) -0.011(3)
C22 0.015(3) 0.027(3) 0.009(3) -0.003(2) 0.002(2) -0.007(2)
C23 0.015(3) 0.025(3) 0.015(3) -0.004(2) 0.005(2) -0.007(2)
C24 0.014(3) 0.031(3) 0.018(3) -0.004(3) -0.002(2) -0.004(2)
C25 0.025(3) 0.020(3) 0.016(3) 0.002(2) -0.005(2) -0.007(2)
C26 0.021(3) 0.032(3) 0.012(3) -0.004(2) 0.002(2) -0.008(3)
C27 0.018(3) 0.020(3) 0.015(3) -0.001(2) 0.003(2) -0.002(2)
C28 0.014(3) 0.023(3) 0.019(3) -0.004(2) 0.003(2) -0.004(2)
C29 0.020(3) 0.022(3) 0.021(3) 0.000(2) 0.001(2) -0.005(2)
C30 0.022(3) 0.027(3) 0.029(3) -0.010(3) -0.001(3) -0.007(3)
C31 0.020(3) 0.031(3) 0.022(3) -0.005(3) -0.003(2) -0.008(3)
C32 0.018(3) 0.027(3) 0.022(3) 0.002(3) 0.001(2) -0.003(2)
C33 0.018(3) 0.021(3) 0.028(3) -0.003(3) 0.001(2) -0.004(2)
C34 0.024(3) 0.018(3) 0.025(3) 0.006(2) -0.003(2) -0.006(2)
C35 0.024(3) 0.028(3) 0.023(3) -0.001(3) 0.000(2) -0.007(3)
C36 0.023(3) 0.024(3) 0.033(4) 0.003(3) 0.005(3) 0.000(3)
C37 0.021(3) 0.028(3) 0.043(4) 0.005(3) -0.006(3) -0.002(3)
C38 0.030(4) 0.033(4) 0.030(4) 0.002(3) -0.013(3) -0.006(3)
C39 0.021(3) 0.022(3) 0.028(3) 0.003(3) -0.004(3) 0.001(2)
C40 0.035(3) 0.017(3) 0.017(3) -0.007(2) 0.002(3) -0.010(3)
C41 0.035(4) 0.019(3) 0.027(3) 0.001(3) 0.005(3) -0.007(3)
C42 0.061(5) 0.028(4) 0.023(4) -0.004(3) 0.009(3) -0.016(3)
C43 0.055(5) 0.037(4) 0.036(4) -0.010(3) 0.021(4) -0.024(4)
C44 0.032(4) 0.043(4) 0.040(4) -0.016(3) 0.012(3) -0.021(3)
C45 0.031(4) 0.036(4) 0.024(3) -0.005(3) 0.003(3) -0.018(3)
B1 0.011(3) 0.023(3) 0.023(4) 0.001(3) 0.002(3) -0.004(3)
C46 0.043(4) 0.042(4) 0.040(4) 0.005(3) -0.002(3) -0.026(3)
Cl1 0.0329(9) 0.0343(9) 0.0369(9) 0.0012(7) -0.0004(7) -0.0079(7)
Cl2 0.0476(12) 0.0567(13) 0.0818(15) -0.0258(11) 0.0294(10) -0.0193(10)

loop_
_atom_type_symbol
_atom_type_description
_atom_type_scat_dispersion_real
_atom_type_scat_dispersion_imag
_atom_type_scat_source
C C 0.0033 0.0016 'International Tables Vol C Tables 4.2.6.8 and 6.1.1.4'
H H 0.0000 0.0000 'International Tables Vol C Tables 4.2.6.8 and 6.1.1.4'
B B 0.0013 0.0007 'International Tables Vol C Tables 4.2.6.8 and 6.1.1.4'
N N 0.0061 0.0033 'International Tables Vol C Tables 4.2.6.8 and 6.1.1.4'
Ir Ir -1.4442 7.9887 'International Tables Vol C Tables 4.2.6.8 and 6.1.1.4'
Cl Cl 0.1484 0.1585 'International Tables Vol C Tables 4.2.6.8 and 6.1.1.4'

loop_
_geom_angle_atom_site_label_1
_geom_angle_atom_site_label_2
_geom_angle_atom_site_label_3
_geom_angle
C1 Ir1 C21 80.1(2)
C1 Ir1 C12 78.96(19)
C21 Ir1 C12 87.5(2)
C1 Ir1 C23 128.62(18)
C21 Ir1 C23 91.4(2)
C12 Ir1 C23 151.78(18)
C1 Ir1 C24 102.73(19)
C21 Ir1 C24 112.9(2)
C12 Ir1 C24 159.55(19)
C23 Ir1 C24 35.57(17)
C1 Ir1 C27 154.46(19)
C21 Ir1 C27 124.5(2)
C12 Ir1 C27 94.14(19)
C23 Ir1 C27 63.54(18)
C24 Ir1 C27 75.48(18)
C1 Ir1 C26 119.4(2)
C21 Ir1 C26 160.40(19)
C12 Ir1 C26 97.21(19)
C23 Ir1 C26 75.40(18)
C24 Ir1 C26 63.94(18)
C27 Ir1 C26 36.45(17)
C1 Ir1 C25 98.50(19)
C21 Ir1 C25 148.43(19)
C12 Ir1 C25 123.41(19)
C23 Ir1 C25 64.58(18)
C24 Ir1 C25 36.21(17)
C27 Ir1 C25 64.66(18)
C26 Ir1 C25 35.38(17)
C1 Ir1 C22 164.78(18)
C21 Ir1 C22 95.7(2)
C12 Ir1 C22 115.67(18)
C23 Ir1 C22 36.38(16)
C24 Ir1 C22 65.20(18)
C27 Ir1 C22 35.36(16)
C26 Ir1 C22 65.07(18)
C25 Ir1 C22 77.32(18)
C1 N1 C2 110.3(4)
C1 N1 C4 122.7(4)
C2 N1 C4 126.7(5)
C1 N2 C3 110.3(4)
C1 N2 C13 122.7(4)
C3 N2 C13 126.5(4)
N1 C1 N2 104.9(4)
N1 C1 Ir1 128.0(4)
N2 C1 Ir1 126.6(4)
C3 C2 N1 106.8(5)
C3 C2 H2 126.6
N1 C2 H2 126.6
C2 C3 N2 107.7(5)
C2 C3 H3 126.1
N2 C3 H3 126.1
C5 C4 C9 122.8(5)
C5 C4 N1 121.4(5)
C9 C4 N1 115.7(5)
C4 C5 C6 117.1(5)
C4 C5 C10 124.6(5)
C6 C5 C10 118.2(5)
C5 C6 C7 122.2(5)
C5 C6 H6 118.9
C7 C6 H6 118.9
C8 C7 C6 118.1(5)
C8 C7 C11 121.3(5)
C6 C7 C11 120.5(5)
C7 C8 C9 122.2(5)
C7 C8 H8 118.9
C9 C8 H8 118.9
C8 C9 C4 117.4(5)
C8 C9 C12 121.9(5)
C4 C9 C12 120.7(5)
C5 C10 H10A 109.5
C5 C10 H10B 109.5
H10A C10 H10B 109.5
C5 C10 H10C 109.5
H10A C10 H10C 109.5
H10B C10 H10C 109.5
C7 C11 H11A 109.5
C7 C11 H11B 109.5
H11A C11 H11B 109.5
C7 C11 H11C 109.5
H11A C11 H11C 109.5
H11B C11 H11C 109.5
C9 C12 Ir1 109.2(3)
C9 C12 H12A 109.8
Ir1 C12 H12A 109.8
C9 C12 H12B 109.8
Ir1 C12 H12B 109.8
H12A C12 H12B 108.3
C14 C13 C18 122.3(5)
C14 C13 N2 121.3(5)
C18 C13 N2 116.4(5)
C13 C14 C15 116.8(5)
C13 C14 C19 124.4(5)
C15 C14 C19 118.8(5)
C16 C15 C14 122.7(5)
C16 C15 H15 118.6
C14 C15 H15 118.6
C15 C16 C17 118.3(5)
C15 C16 C20 121.3(5)
C17 C16 C20 120.3(5)
C18 C17 C16 121.6(5)
C18 C17 H17 119.2
C16 C17 H17 119.2
C17 C18 C13 118.1(5)
C17 C18 C21 121.5(5)
C13 C18 C21 120.3(5)
C14 C19 H19A 109.5
C14 C19 H19B 109.5
H19A C19 H19B 109.5
C14 C19 H19C 109.5
H19A C19 H19C 109.5
H19B C19 H19C 109.5
C16 C20 H20A 109.5
C16 C20 H20B 109.5
H20A C20 H20B 109.5
C16 C20 H20C 109.5
H20A C20 H20C 109.5
H20B C20 H20C 109.5
C18 C21 Ir1 110.0(3)
C18 C21 H21A 109.7
Ir1 C21 H21A 109.7
C18 C21 H21B 109.7
Ir1 C21 H21B 109.7
H21A C21 H21B 108.2
C27 C22 C23 113.9(5)
C27 C22 B1 122.3(4)
C23 C22 B1 122.8(4)
C27 C22 Ir1 69.4(3)
C23 C22 Ir1 68.4(3)
B1 C22 Ir1 140.9(3)
C24 C23 C22 123.6(5)
C24 C23 Ir1 72.6(3)
C22 C23 Ir1 75.2(3)
C24 C23 H23 118.2
C22 C23 H23 118.2
Ir1 C23 H23 126.0
C23 C24 C25 120.5(5)
C23 C24 Ir1 71.9(3)
C25 C24 Ir1 72.8(3)
C23 C24 H24 119.7
C25 C24 H24 119.7
Ir1 C24 H24 127.7
C26 C25 C24 118.3(5)
C26 C25 Ir1 72.0(3)
C24 C25 Ir1 71.0(3)
C26 C25 H25 120.9
C24 C25 H25 120.9
Ir1 C25 H25 128.2
C25 C26 C27 120.2(5)
C25 C26 Ir1 72.6(3)
C27 C26 Ir1 71.4(3)
C25 C26 H26 119.9
C27 C26 H26 119.9
Ir1 C26 H26 128.4
C22 C27 C26 123.4(5)
C22 C27 Ir1 75.2(3)
C26 C27 Ir1 72.2(3)
C22 C27 H27 118.3
C26 C27 H27 118.3
Ir1 C27 H27 126.2
C33 C28 C29 115.8(5)
C33 C28 B1 123.8(5)
C29 C28 B1 120.4(5)
C30 C29 C28 122.1(5)
C30 C29 H29 119.0
C28 C29 H29 119.0
C29 C30 C31 120.1(5)
C29 C30 H30 120.0
C31 C30 H30 120.0
C32 C31 C30 119.0(5)
C32 C31 H31 120.5
C30 C31 H31 120.5
C31 C32 C33 120.4(5)
C31 C32 H32 119.8
C33 C32 H32 119.8
C28 C33 C32 122.6(5)
C28 C33 H33 118.7
C32 C33 H33 118.7
C35 C34 C39 115.4(5)
C35 C34 B1 123.5(5)
C39 C34 B1 121.1(5)
C34 C35 C36 123.5(5)
C34 C35 H35 118.2
C36 C35 H35 118.2
C35 C36 C37 119.4(5)
C35 C36 H36 120.3
C37 C36 H36 120.3
C38 C37 C36 118.8(5)
C38 C37 H37 120.6
C36 C37 H37 120.6
C39 C38 C37 120.4(5)
C39 C38 H38 119.8
C37 C38 H38 119.8
C38 C39 C34 122.4(5)
C38 C39 H39 118.8
C34 C39 H39 118.8
C45 C40 C41 115.1(5)
C45 C40 B1 121.2(5)
C41 C40 B1 123.6(5)
C40 C41 C42 122.9(6)
C40 C41 H41 118.5
C42 C41 H41 118.5
C43 C42 C41 119.8(6)
C43 C42 H42 120.1
C41 C42 H42 120.1
C42 C43 C44 119.1(6)
C42 C43 H43 120.4
C44 C43 H43 120.4
C43 C44 C45 120.5(6)
C43 C44 H44 119.8
C45 C44 H44 119.8
C44 C45 C40 122.5(6)
C44 C45 H45 118.7
C40 C45 H45 118.7
C34 B1 C28 111.3(4)
C34 B1 C40 111.4(4)
C28 B1 C40 109.3(4)
C34 B1 C22 109.2(4)
C28 B1 C22 104.6(4)
C40 B1 C22 110.8(4)
Cl1 C46 Cl2 111.1(3)
Cl1 C46 H46A 109.4
Cl2 C46 H46A 109.4
Cl1 C46 H46B 109.4
Cl2 C46 H46B 109.4
H46A C46 H46B 108.0
Cl3 C47 Cl4 112.5(6)
Cl3 C47 H47A 109.1
Cl4 C47 H47A 109.1
Cl3 C47 H47B 109.1
Cl4 C47 H47B 109.1
H47A C47 H47B 107.8
Cl5 C48 Cl6 114.3(6)
Cl5 C48 H48A 108.7
Cl6 C48 H48A 108.7
Cl5 C48 H48B 108.7
Cl6 C48 H48B 108.7
H48A C48 H48B 107.6

loop_
_geom_bond_atom_site_label_1
_geom_bond_atom_site_label_2
_geom_bond_distance
Ir1 C1 1.965(5)
Ir1 C21 2.077(5)
Ir1 C12 2.093(5)
Ir1 C23 2.261(5)
Ir1 C24 2.270(5)
Ir1 C27 2.275(5)
Ir1 C26 2.286(5)
Ir1 C25 2.294(5)
Ir1 C22 2.351(5)
N1 C1 1.357(6)
N1 C2 1.394(6)
N1 C4 1.431(6)
N2 C1 1.370(6)
N2 C3 1.373(6)
N2 C13 1.440(6)
C2 C3 1.340(7)
C2 H2 0.9500
C3 H3 0.9500
C4 C5 1.388(7)
C4 C9 1.397(7)
C5 C6 1.393(7)
C5 C10 1.507(7)
C6 C7 1.400(7)
C6 H6 0.9500
C7 C8 1.378(7)
C7 C11 1.505(7)
C8 C9 1.394(7)
C8 H8 0.9500
C9 C12 1.497(7)
C10 H10A 0.9800
C10 H10B 0.9800
C10 H10C 0.9800
C11 H11A 0.9800
C11 H11B 0.9800
C11 H11C 0.9800
C12 H12A 0.9900
C12 H12B 0.9900
C13 C14 1.387(7)
C13 C18 1.404(7)
C14 C15 1.391(7)
C14 C19 1.516(7)
C15 C16 1.385(8)
C15 H15 0.9500
C16 C17 1.385(7)
C16 C20 1.518(7)
C17 C18 1.375(7)
C17 H17 0.9500
C18 C21 1.506(7)
C19 H19A 0.9800
C19 H19B 0.9800
C19 H19C 0.9800
C20 H20A 0.9800
C20 H20B 0.9800
C20 H20C 0.9800
C21 H21A 0.9900
C21 H21B 0.9900
C22 C27 1.407(7)
C22 C23 1.442(6)
C22 B1 1.658(8)
C23 C24 1.384(7)
C23 H23 0.9500
C24 C25 1.418(7)
C24 H24 0.9500
C25 C26 1.392(7)
C25 H25 0.9500
C26 C27 1.427(7)
C26 H26 0.9500
C27 H27 0.9500
C28 C33 1.385(7)
C28 C29 1.404(7)
C28 B1 1.645(8)
C29 C30 1.390(7)
C29 H29 0.9500
C30 C31 1.391(7)
C30 H30 0.9500
C31 C32 1.366(7)
C31 H31 0.9500
C32 C33 1.394(7)
C32 H32 0.9500
C33 H33 0.9500
C34 C35 1.386(7)
C34 C39 1.405(7)
C34 B1 1.645(7)
C35 C36 1.387(7)
C35 H35 0.9500
C36 C37 1.394(7)
C36 H36 0.9500
C37 C38 1.385(7)
C37 H37 0.9500
C38 C39 1.383(7)
C38 H38 0.9500
C39 H39 0.9500
C40 C45 1.393(7)
C40 C41 1.394(7)
C40 B1 1.646(8)
C41 C42 1.399(7)
C41 H41 0.9500
C42 C43 1.361(8)
C42 H42 0.9500
C43 C44 1.382(8)
C43 H43 0.9500
C44 C45 1.383(7)
C44 H44 0.9500
C45 H45 0.9500
C46 Cl1 1.754(6)
C46 Cl2 1.757(6)
C46 H46A 0.9900
C46 H46B 0.9900
Cl3 C47 1.740(5)
C47 Cl4 1.742(5)
C47 H47A 0.9900
C47 H47B 0.9900
Cl5 C48 1.739(5)
C48 Cl6 1.741(5)
C48 H48A 0.9900
C48 H48B 0.9900
